data_2104689
loop_
_publ_author_name
'Cong, Rihong'
'Yang, Tao'
'Li, Kuo'
'Li, Hongmei'
'You, Liping'
'Liao, Fuhui'
'Wang, Yingxia'
'Lin, Jianhua'

_publ_section_title
;
 Mullite-type Ga~4~B~2~O~9~: structure and order--disorder phenomenon
;
_journal_coeditor_code KD5038
_journal_issue 2
_journal_name_full 'Acta Crystallographica Section B'
_journal_page_first 141
_journal_page_last 150
_journal_paper_doi 10.1107/S0108768110000650
_journal_volume 66
_journal_year 2010
_chemical_formula_moiety 'B2 Ga4 O9'
_chemical_formula_sum 'B2 Ga4 O9'
_chemical_formula_weight 444.50
_chemical_name_systematic ?
_space_group_crystal_system monoclinic
_space_group_IT_number 12
_space_group_name_Hall '-C 2y'
_space_group_name_H-M_alt 'C 1 2/m 1'
_symmetry_space_group_name_Hall '-C 2y'
_symmetry_space_group_name_H-M 'C 1 2/m 1'
_atom_sites_solution_primary direct
_atom_sites_solution_secondary geom
_cell_angle_alpha 90
_cell_angle_beta 135.2372(7)
_cell_angle_gamma 90
_cell_formula_units_Z 4
_cell_length_a 15.3658(2)
_cell_length_b 5.72177(5)
_cell_length_c 10.99870(10)
_cell_measurement_pressure 101
_cell_measurement_temperature 293
_cell_volume 680.936(15)
_diffrn_ambient_temperature 293
_diffrn_measurement_device_type 'Bruker Advance 8'
_diffrn_radiation_monochromator Ge
_diffrn_radiation_source 'sealed X-ray tube'
_diffrn_radiation_type 'Cu K\a'
_diffrn_radiation_wavelength 1.540596
_exptl_crystal_density_diffrn 4.337
_exptl_crystal_F_000 824.0
_pd_char_colour white
_pd_instr_location ' ?'
_pd_meas_2theta_range_inc 0.0144
_pd_meas_2theta_range_max 119.9876
_pd_meas_2theta_range_min 8
_pd_meas_number_of_points 7779
_pd_meas_scan_method step
_pd_prep_temperature 488
_pd_proc_ls_background_function '6 Legendre polynoms'
_pd_proc_ls_pref_orient_corr ' ?'
_pd_proc_ls_profile_function Pseudo-Voigt
_pd_proc_ls_prof_R_factor 0.0644
_pd_proc_ls_prof_wR_expected 0.0125
_pd_proc_ls_prof_wR_factor 0.0857
_pd_spec_mounting 'capillary (0.3 mm)'
_pd_spec_mount_mode transmission
_pd_spec_shape irregular
_refine_ls_goodness_of_fit_all 2.0567
_refine_ls_number_constraints 4
_refine_ls_number_parameters 46
_refine_ls_number_restraints 0
_refine_ls_shift/su_max .01
_refine_ls_weighting_details 1/[Y~i~]
_refine_ls_weighting_scheme sigma
_cod_data_source_file kd5038.cif
_cod_data_source_block znvoprofile
_cod_database_code 2104689

loop_
_symmetry_equiv_pos_site_id
_symmetry_equiv_pos_as_xyz
1 '-x, y, -z'
2 '-x, -y, -z'
3 'x, -y, z'
4 'x, y, z'
5 '-x+1/2, y+1/2, -z'
6 '-x+1/2, -y+1/2, -z'
7 'x+1/2, -y+1/2, z'
8 'x+1/2, y+1/2, z'

loop_
_atom_site_aniso_label
_atom_site_aniso_U_11
_atom_site_aniso_U_22
_atom_site_aniso_U_33
_atom_site_aniso_U_12
_atom_site_aniso_U_13
_atom_site_aniso_U_23
_atom_site_aniso_type_symbol
? ? ? ? ? ? ? ?

loop_
_atom_site_label
_atom_site_fract_x
_atom_site_fract_y
_atom_site_fract_z
_atom_site_U_iso_or_equiv
_atom_site_occupancy
Ga1 .25 .25 0 .00950(10) 1
Ga2 .25 .25 .5 .00950(10) 1
Ga3 .4797(2) 0.5 .3194(3) .01750(10) 1
Ga4 .2884(4) 0.5 .3085(6) .01710(10) .5
Ga5 .1411(4) .5 .1388(6) .01710(10) .5
B1 .215(2) 0 .207(3) .019(2) 1
B21 .004(5) .5 .284(7) .019(2) .5
B22 -0.001(6) .5 .234(7) .019(2) .5
O1 .1559(8) 0 .4500(10) .0095(2) 1
O2 .2690(10) .5 .1280(10) .0095(2) 1
O3 .125(9) .5 .3930(10) .0095(2) 1
O4 .2212(9) 0 .0950(10) .0095(2) 1
O5 .4321(5) .2060(10) .2071(7) .0095(2) 1
O6 .2114(6) .2000(10) .2779(8) .0095(2) 1
O7 .454(2) .5 .454(3) .0130(10) .5
O8 .008(2) .5 -0.094(3) .0130(10) .5

loop_
_atom_type_symbol
_atom_type_description
_atom_type_scat_dispersion_real
_atom_type_scat_dispersion_imag
_atom_type_scat_source
? ? ? ? ?

loop_
_geom_angle_atom_site_label_1
_geom_angle_atom_site_label_2
_geom_angle_atom_site_label_3
_geom_angle_site_symmetry_1
_geom_angle_site_symmetry_2
_geom_angle_site_symmetry_3
_geom_angle
_geom_angle_publ_flag
O2 Ga1 O5 ? ? ? 84.0 ?
O2 Ga1 O4 . . . 97.4 .
O4 Ga1 O5 . . . 88.0 .
O1 Ga2 O6 . . . 91.9 .
O1 Ga2 O3 . . . 99.4 .
O3 Ga2 O6 . . . 93.0 .
O2 Ga3 O7 . . . 76.3 .
O2 Ga3 O5 . . . 76.2 .
O5 Ga3 O7 . . . 109.3 .
O2 Ga4 O6 . . . 101.6 .
O2 Ga4 O7 . . . 90.1 .
O6 Ga4 O7 . . . 116.6 .
O2 Ga5 O6 . . . 91.4 .
O2 Ga5 O8 . . . 94.8 .
O6 Ga5 O8 . . . 121.8 .
O4 B1 O6 . . . 125.4 .

loop_
_geom_bond_atom_site_label_1
_geom_bond_atom_site_label_2
_geom_bond_site_symmetry_1
_geom_bond_site_symmetry_2
_geom_bond_distance
_geom_bond_publ_flag
Ga1 O2 ? ? 1.879(8) ?
Ga1 O4 . . 2.010(10) .
Ga1 O5 . . 2.008(5) .
Ga2 O1 . . 1.820(8) .
Ga2 O3 . . 1.98(7) .
Ga2 O6 . . 2.080(10) .
Ga3 O2 . . 2.290(10) .
Ga3 O5 . . 1.897(6) .
Ga3 O7 . . 1.78(4) .
Ga4 O2 . . 1.79(2) .
Ga4 O6 . . 1.975(8) .
Ga4 O7 . . 1.80(2) .
Ga5 O2 . . 2.05(2) .
Ga5 O6 . . 2.028(6) .
Ga5 O8 . . 1.82(2) .
B1 O4 . . 1.29(4) .
B1 O6 . . 1.40(2) .
B21 O3 . . 1.32(6) .
B22 O3 . . 1.410(9) .
